data_7710438
loop_
_publ_author_name
'Schumann, Henrik'
'Klein, Marius'
'Prinzisky, Christian'
'Burghaus, Olaf'
'Sundermeyer, J\"org'

_publ_section_title
;
 Juglophen: a tetradentate non-innocent electron sponge
 naphthoquinone-imine ligand and its reduced and oxidized nickel complexes
 [Ni(jp)]<sup>-,0,+</sup>&#x2009;.
;
_journal_issue 24
_journal_name_full 'Dalton transactions (Cambridge, England : 2003)'
_journal_page_first 9348
_journal_page_last 9356
_journal_paper_doi 10.1039/d1dt03927j
_journal_volume 51
_journal_year 2022
_chemical_formula_moiety 'C26 H16 N2 O4, C H2 Cl2'
_chemical_formula_sum 'C27 H18 Cl2 N2 O4'
_chemical_formula_weight 505.33
_chemical_name_common Juglophen
_space_group_crystal_system monoclinic
_space_group_IT_number 14
_space_group_name_Hall '-P 2yn'
_space_group_name_H-M_alt 'P 1 21/n 1'
_atom_sites_solution_hydrogens mixed
_atom_sites_solution_primary dual
_atom_sites_solution_secondary difmap
_audit_creation_method SHELXL-2018/3
_audit_update_record
;
2021-07-13 deposited with the CCDC.	2022-06-07 downloaded from the CCDC.
;
_cell_angle_alpha 90
_cell_angle_beta 94.582(2)
_cell_angle_gamma 90
_cell_formula_units_Z 4
_cell_length_a 8.1320(3)
_cell_length_b 15.8283(6)
_cell_length_c 17.4326(7)
_cell_measurement_reflns_used 9855
_cell_measurement_temperature 100(2)
_cell_measurement_theta_max 26.1795
_cell_measurement_theta_min 2.3441
_cell_volume 2236.68(15)
_computing_cell_refinement
;
Bruker: APEX3 v2016.9-0, Bruker AXS Inc., 
Madison, Wisconsin, USA, 2015.
;
_computing_data_collection
;
Bruker: Bruker Instrument Service v3.0.26, Bruker AXS Inc., 
Madison, Wisconsin, USA, 2012.
;
_computing_data_reduction
;
Bruker: SAINT V8.27B, Bruker AXS Inc., 
Madison, Wisconsin, USA, 2012.
;
_computing_molecular_graphics
;
Mercury (C. F. Macrae, P. R. Edgington, P. McCabe, E. Pidcock, 
G. P. Shields, R. Taylor, M. Towler, 
J. van de Streek, J. Appl. Cryst. 2006,  39, 453-457.)
;
_computing_publication_material
;
WinGX 2014.1 (L.J. Farrugia, J. Appl. Cryst. 2012, 45, 849-854)
enCIFer (F. H. Allen, O. Johnson, G. P. Shields, 
B. R. Smith, M. Towler, J. Appl. Cryst. 2004, 37, 335-338.)
;
_computing_structure_refinement
;
SHELXL-2018/3, G. M. Sheldrick, Acta Cryst., 2015 C71, 3-8
;
_computing_structure_solution
;
SHELXT (Sheldrick, G. M. (2015). Acta Cryst. A71, 3-8.)
;
_diffrn_ambient_temperature 100(2)
_diffrn_detector_area_resol_mean 10.4167
_diffrn_measured_fraction_theta_full 0.999
_diffrn_measured_fraction_theta_max 0.999
_diffrn_measurement_device_type 'D8 Quest (Bruker AXS Inc.)'
_diffrn_measurement_method 'rotation method'
_diffrn_radiation_type MoK\a
_diffrn_radiation_wavelength 0.71073
_diffrn_reflns_av_R_equivalents 0.0647
_diffrn_reflns_av_unetI/netI 0.0209
_diffrn_reflns_Laue_measured_fraction_full 0.999
_diffrn_reflns_Laue_measured_fraction_max 0.999
_diffrn_reflns_limit_h_max 9
_diffrn_reflns_limit_h_min -9
_diffrn_reflns_limit_k_max 18
_diffrn_reflns_limit_k_min -18
_diffrn_reflns_limit_l_max 20
_diffrn_reflns_limit_l_min -20
_diffrn_reflns_number 60854
_diffrn_reflns_point_group_measured_fraction_full 0.999
_diffrn_reflns_point_group_measured_fraction_max 0.999
_diffrn_reflns_theta_full 25.000
_diffrn_reflns_theta_max 25.027
_diffrn_reflns_theta_min 2.344
_diffrn_source 'I\mS Microfocus Source'
_exptl_absorpt_coefficient_mu 0.330
_exptl_absorpt_correction_T_max 0.7453
_exptl_absorpt_correction_T_min 0.7119
_exptl_absorpt_correction_type multi-scan
_exptl_absorpt_process_details
; 
'SADABS V2014/5 (Bruker AXS Inc.)'
;
_exptl_crystal_colour 'light red'
_exptl_crystal_density_diffrn 1.501
_exptl_crystal_density_method 'not measured'
_exptl_crystal_description Block
_exptl_crystal_F_000 1040
_exptl_crystal_recrystallization_method 'Re-crystallisation from solvent: DCM'
_exptl_crystal_size_max 0.351
_exptl_crystal_size_mid 0.222
_exptl_crystal_size_min 0.195
_refine_diff_density_max 0.348
_refine_diff_density_min -0.831
_refine_diff_density_rms 0.062
_refine_ls_extinction_method none
_refine_ls_goodness_of_fit_ref 1.059
_refine_ls_hydrogen_treatment mixed
_refine_ls_matrix_type full
_refine_ls_number_parameters 324
_refine_ls_number_reflns 3945
_refine_ls_number_restraints 0
_refine_ls_restrained_S_all 1.059
_refine_ls_R_factor_all 0.0574
_refine_ls_R_factor_gt 0.0457
_refine_ls_shift/su_max 0.000
_refine_ls_shift/su_mean 0.000
_refine_ls_structure_factor_coef Fsqd
_refine_ls_weighting_details 'w=1/[\s^2^(Fo^2^)+(0.0461P)^2^+3.7104P] where P=(Fo^2^+2Fc^2^)/3'
_refine_ls_weighting_scheme calc
_refine_ls_wR_factor_gt 0.1085
_refine_ls_wR_factor_ref 0.1153
_reflns_Friedel_coverage 0.000
_reflns_number_gt 3340
_reflns_number_total 3945
_reflns_threshold_expression 'I > 2\s(I)'
_cod_data_source_file d1dt03927j2.cif
_cod_data_source_block HSMA5D_0m_a
_cod_depositor_comments
;
The following automatic conversions were performed:

data item '_exptl_absorpt_correction_type' value 'Multi-Scan' was
changed to 'multi-scan' in accordance with the
/home/data/users/saulius/crontab/automatic-downloads/rss-feeds/RSC/lib/dictionaries/cif_core.dic
dictionary named 'cif_core.dic' version 2.4.2 last updated on
2011-04-26.

Automatic conversion script
Id: cif_fix_values 7556 2019-12-06 15:28:31Z antanas 

 Adding full bibliography for 7710437--7710439.cif.
;
_cod_original_sg_symbol_H-M 'P 21/n'
_cod_database_code 7710438
_shelx_shelxl_version_number 2018/3
_shelx_space_group_comment
; 
The symmetry employed for this shelxl refinement is uniquely defined 
by the following loop, which should always be used as a source of 
symmetry information in preference to the above space-group names. 
They are only intended as comments. 
;
_shelx_estimated_absorpt_t_min 0.893
_shelx_estimated_absorpt_t_max 0.938

loop_
_space_group_symop_operation_xyz
'x, y, z'
'-x+1/2, y+1/2, -z+1/2'
'-x, -y, -z'
'x-1/2, -y-1/2, z-1/2'

loop_
_atom_site_label
_atom_site_type_symbol
_atom_site_fract_x
_atom_site_fract_y
_atom_site_fract_z
_atom_site_U_iso_or_equiv
_atom_site_adp_type
_atom_site_occupancy
_atom_site_site_symmetry_order
_atom_site_calc_flag
_atom_site_refinement_flags_posn
_atom_site_refinement_flags_adp
_atom_site_refinement_flags_occupancy
_atom_site_disorder_assembly
_atom_site_disorder_group
Cl1 Cl 0.62390(10) 0.58550(5) 0.43580(6) 0.0489(3) Uani 1 1 d . . . . .
Cl2 Cl 0.80189(10) 0.46283(5) 0.53430(4) 0.0403(2) Uani 1 1 d . . . . .
O1 O 0.6548(2) 0.22466(11) 0.37572(10) 0.0168(4) Uani 1 1 d . . . . .
H5 H 0.604(4) 0.193(2) 0.4019(19) 0.034(9) Uiso 1 1 d . . . . .
O2 O 0.8846(2) 0.19936(12) 0.56756(10) 0.0214(4) Uani 1 1 d . . . . .
H1 H 0.787(4) 0.174(2) 0.5642(19) 0.039(9) Uiso 1 1 d . . . . .
O3 O 0.00750(19) 0.40941(10) 0.32882(10) 0.0178(4) Uani 1 1 d . . . . .
O4 O 0.5968(2) 0.41138(11) 0.80969(10) 0.0203(4) Uani 1 1 d . . . . .
N1 N 0.4212(2) 0.16767(12) 0.45214(10) 0.0115(4) Uani 1 1 d . . . . .
N2 N 0.5862(2) 0.16516(12) 0.59407(11) 0.0117(4) Uani 1 1 d . . . . .
C1 C 0.5453(3) 0.28333(14) 0.34752(13) 0.0124(5) Uani 1 1 d . . . . .
C2 C 0.5993(3) 0.34219(15) 0.29581(14) 0.0160(5) Uani 1 1 d . . . . .
H2 H 0.710073 0.340264 0.282244 0.019 Uiso 1 1 calc R U . . .
C3 C 0.4936(3) 0.40339(15) 0.26398(14) 0.0166(5) Uani 1 1 d . . . . .
H3 H 0.531469 0.442656 0.228131 0.020 Uiso 1 1 calc R U . . .
C4 C 0.3321(3) 0.40766(14) 0.28427(14) 0.0152(5) Uani 1 1 d . . . . .
H4 H 0.259580 0.449739 0.262281 0.018 Uiso 1 1 calc R U . . .
C5 C 0.1037(3) 0.35690(14) 0.35818(13) 0.0132(5) Uani 1 1 d . . . . .
C6 C 0.0527(3) 0.29740(15) 0.41628(14) 0.0156(5) Uani 1 1 d . . . . .
H6 H -0.054872 0.302401 0.433362 0.019 Uiso 1 1 calc R U . . .
C7 C 0.1518(3) 0.23651(14) 0.44605(13) 0.0127(5) Uani 1 1 d . . . . .
H7 H 0.111590 0.198806 0.482591 0.015 Uiso 1 1 calc R U . . .
C8 C 0.3210(3) 0.22604(14) 0.42406(12) 0.0105(5) Uani 1 1 d . . . . .
C9 C 0.3819(3) 0.28635(14) 0.36905(12) 0.0107(5) Uani 1 1 d . . . . .
C10 C 0.2770(3) 0.35054(14) 0.33656(13) 0.0121(5) Uani 1 1 d . . . . .
C11 C 0.8796(3) 0.25946(15) 0.62201(13) 0.0148(5) Uani 1 1 d . . . . .
C12 C 1.0196(3) 0.30916(16) 0.63803(14) 0.0186(5) Uani 1 1 d . . . . .
H12 H 1.113988 0.300124 0.610320 0.022 Uiso 1 1 calc R U . . .
C13 C 1.0228(3) 0.37107(15) 0.69338(15) 0.0192(5) Uani 1 1 d . . . . .
H13 H 1.119127 0.404532 0.703457 0.023 Uiso 1 1 calc R U . . .
C14 C 0.8864(3) 0.38502(15) 0.73465(14) 0.0163(5) Uani 1 1 d . . . . .
H14 H 0.890073 0.426927 0.773761 0.020 Uiso 1 1 calc R U . . .
C15 C 0.5982(3) 0.35459(14) 0.76195(13) 0.0144(5) Uani 1 1 d . . . . .
C16 C 0.4520(3) 0.30110(15) 0.74517(14) 0.0151(5) Uani 1 1 d . . . . .
H16 H 0.358128 0.309639 0.773360 0.018 Uiso 1 1 calc R U . . .
C17 C 0.4473(3) 0.24098(15) 0.69155(13) 0.0138(5) Uani 1 1 d . . . . .
H17 H 0.349195 0.208843 0.681905 0.017 Uiso 1 1 calc R U . . .
C18 C 0.5882(3) 0.22276(14) 0.64700(12) 0.0109(5) Uani 1 1 d . . . . .
C19 C 0.7381(3) 0.27366(14) 0.66206(13) 0.0118(5) Uani 1 1 d . . . . .
C20 C 0.7445(3) 0.33746(14) 0.71852(13) 0.0129(5) Uani 1 1 d . . . . .
C21 C 0.3723(3) 0.10674(14) 0.50537(13) 0.0111(5) Uani 1 1 d . . . . .
C22 C 0.4534(3) 0.10799(14) 0.57951(13) 0.0110(5) Uani 1 1 d . . . . .
C23 C 0.4089(3) 0.05032(14) 0.63436(13) 0.0127(5) Uani 1 1 d . . . . .
H23 H 0.460399 0.052454 0.685197 0.015 Uiso 1 1 calc R U . . .
C24 C 0.2898(3) -0.01019(15) 0.61508(14) 0.0151(5) Uani 1 1 d . . . . .
H24 H 0.259920 -0.049553 0.652700 0.018 Uiso 1 1 calc R U . . .
C25 C 0.2137(3) -0.01354(15) 0.54082(14) 0.0146(5) Uani 1 1 d . . . . .
H25 H 0.134019 -0.056046 0.527442 0.018 Uiso 1 1 calc R U . . .
C26 C 0.2539(3) 0.04514(15) 0.48627(14) 0.0140(5) Uani 1 1 d . . . . .
H26 H 0.200600 0.043278 0.435786 0.017 Uiso 1 1 calc R U . . .
C27 C 0.7033(4) 0.4817(2) 0.44300(17) 0.0354(7) Uani 1 1 d . . . . .
H27A H 0.612118 0.440782 0.432915 0.042 Uiso 1 1 calc R U . . .
H27B H 0.782778 0.473257 0.403535 0.042 Uiso 1 1 calc R U . . .

loop_
_atom_site_aniso_label
_atom_site_aniso_U_11
_atom_site_aniso_U_22
_atom_site_aniso_U_33
_atom_site_aniso_U_23
_atom_site_aniso_U_13
_atom_site_aniso_U_12
Cl1 0.0297(4) 0.0397(5) 0.0772(6) 0.0304(4) 0.0044(4) 0.0022(3)
Cl2 0.0372(4) 0.0498(5) 0.0329(4) 0.0120(4) -0.0029(3) 0.0032(4)
O1 0.0103(8) 0.0196(9) 0.0213(9) 0.0079(8) 0.0054(7) 0.0027(7)
O2 0.0135(9) 0.0272(10) 0.0246(10) -0.0081(8) 0.0084(7) -0.0075(8)
O3 0.0138(8) 0.0160(9) 0.0231(9) -0.0006(7) -0.0011(7) 0.0033(7)
O4 0.0296(10) 0.0143(9) 0.0171(9) -0.0029(7) 0.0017(7) -0.0006(7)
N1 0.0109(9) 0.0140(10) 0.0097(9) 0.0000(8) 0.0006(7) -0.0022(8)
N2 0.0090(9) 0.0141(10) 0.0121(10) 0.0007(8) 0.0001(7) -0.0018(8)
C1 0.0132(11) 0.0119(11) 0.0120(11) -0.0016(9) 0.0006(9) 0.0008(9)
C2 0.0139(12) 0.0165(12) 0.0188(12) -0.0014(10) 0.0076(10) -0.0006(9)
C3 0.0217(13) 0.0140(12) 0.0149(12) 0.0018(9) 0.0060(10) -0.0012(10)
C4 0.0189(12) 0.0100(11) 0.0162(12) 0.0006(9) -0.0004(10) 0.0014(9)
C5 0.0126(11) 0.0114(11) 0.0151(12) -0.0057(9) -0.0009(9) -0.0001(9)
C6 0.0107(11) 0.0161(12) 0.0206(13) -0.0040(10) 0.0039(9) -0.0009(9)
C7 0.0122(11) 0.0127(11) 0.0135(11) -0.0029(9) 0.0030(9) -0.0030(9)
C8 0.0102(11) 0.0115(11) 0.0094(11) -0.0044(9) -0.0013(9) -0.0019(9)
C9 0.0112(11) 0.0113(11) 0.0096(11) -0.0025(9) 0.0005(9) -0.0014(9)
C10 0.0117(11) 0.0123(11) 0.0122(11) -0.0037(9) 0.0003(9) -0.0007(9)
C11 0.0150(12) 0.0160(12) 0.0131(12) 0.0019(9) -0.0004(9) 0.0004(10)
C12 0.0105(11) 0.0235(13) 0.0216(13) 0.0025(11) 0.0002(10) -0.0022(10)
C13 0.0132(12) 0.0183(13) 0.0246(14) 0.0049(10) -0.0074(10) -0.0053(10)
C14 0.0200(13) 0.0120(11) 0.0156(12) 0.0014(10) -0.0068(10) -0.0017(10)
C15 0.0207(12) 0.0102(11) 0.0118(11) 0.0034(10) -0.0009(9) 0.0031(9)
C16 0.0157(12) 0.0142(12) 0.0161(12) 0.0028(10) 0.0050(10) 0.0039(9)
C17 0.0111(11) 0.0138(11) 0.0165(12) 0.0040(9) 0.0011(9) 0.0014(9)
C18 0.0121(11) 0.0105(11) 0.0100(11) 0.0033(9) -0.0006(9) 0.0014(9)
C19 0.0118(11) 0.0121(11) 0.0110(11) 0.0043(9) -0.0020(9) -0.0007(9)
C20 0.0157(12) 0.0089(11) 0.0135(11) 0.0060(9) -0.0025(9) 0.0003(9)
C21 0.0089(11) 0.0124(11) 0.0123(11) 0.0005(9) 0.0030(9) 0.0017(9)
C22 0.0071(10) 0.0122(11) 0.0139(11) -0.0015(9) 0.0020(9) 0.0006(9)
C23 0.0116(11) 0.0147(11) 0.0118(11) 0.0008(9) 0.0010(9) 0.0020(9)
C24 0.0150(12) 0.0124(12) 0.0185(12) 0.0041(9) 0.0059(10) 0.0011(9)
C25 0.0087(11) 0.0139(12) 0.0213(12) -0.0024(10) 0.0020(9) -0.0020(9)
C26 0.0114(11) 0.0160(12) 0.0141(11) -0.0019(10) -0.0011(9) 0.0009(9)
C27 0.0432(18) 0.0379(18) 0.0250(15) -0.0015(13) 0.0029(13) 0.0044(14)

loop_
_atom_type_symbol
_atom_type_description
_atom_type_scat_dispersion_real
_atom_type_scat_dispersion_imag
_atom_type_scat_source
C C 0.0033 0.0016 'International Tables Vol C Tables 4.2.6.8 and 6.1.1.4'
H H 0.0000 0.0000 'International Tables Vol C Tables 4.2.6.8 and 6.1.1.4'
Cl Cl 0.1484 0.1585 'International Tables Vol C Tables 4.2.6.8 and 6.1.1.4'
N N 0.0061 0.0033 'International Tables Vol C Tables 4.2.6.8 and 6.1.1.4'
O O 0.0106 0.0060 'International Tables Vol C Tables 4.2.6.8 and 6.1.1.4'

loop_
_geom_angle_atom_site_label_1
_geom_angle_atom_site_label_2
_geom_angle_atom_site_label_3
_geom_angle
_geom_angle_site_symmetry_1
_geom_angle_site_symmetry_3
_geom_angle_publ_flag
C1 O1 H5 106(2) . . ?
C11 O2 H1 107(2) . . ?
C8 N1 C21 121.95(19) . . ?
C18 N2 C22 122.89(19) . . ?
O1 C1 C2 117.6(2) . . ?
O1 C1 C9 122.3(2) . . ?
C2 C1 C9 120.2(2) . . ?
C3 C2 C1 120.7(2) . . ?
C3 C2 H2 119.6 . . ?
C1 C2 H2 119.6 . . ?
C2 C3 C4 120.2(2) . . ?
C2 C3 H3 119.9 . . ?
C4 C3 H3 119.9 . . ?
C10 C4 C3 119.9(2) . . ?
C10 C4 H4 120.0 . . ?
C3 C4 H4 120.0 . . ?
O3 C5 C6 121.2(2) . . ?
O3 C5 C10 121.7(2) . . ?
C6 C5 C10 117.1(2) . . ?
C7 C6 C5 122.5(2) . . ?
C7 C6 H6 118.8 . . ?
C5 C6 H6 118.8 . . ?
C6 C7 C8 122.0(2) . . ?
C6 C7 H7 119.0 . . ?
C8 C7 H7 119.0 . . ?
N1 C8 C7 123.7(2) . . ?
N1 C8 C9 118.3(2) . . ?
C7 C8 C9 118.0(2) . . ?
C1 C9 C10 117.9(2) . . ?
C1 C9 C8 121.8(2) . . ?
C10 C9 C8 120.3(2) . . ?
C4 C10 C9 121.1(2) . . ?
C4 C10 C5 119.0(2) . . ?
C9 C10 C5 119.9(2) . . ?
O2 C11 C12 118.1(2) . . ?
O2 C11 C19 122.2(2) . . ?
C12 C11 C19 119.8(2) . . ?
C13 C12 C11 120.9(2) . . ?
C13 C12 H12 119.6 . . ?
C11 C12 H12 119.6 . . ?
C12 C13 C14 120.4(2) . . ?
C12 C13 H13 119.8 . . ?
C14 C13 H13 119.8 . . ?
C20 C14 C13 119.7(2) . . ?
C20 C14 H14 120.2 . . ?
C13 C14 H14 120.2 . . ?
O4 C15 C16 120.4(2) . . ?
O4 C15 C20 122.1(2) . . ?
C16 C15 C20 117.5(2) . . ?
C17 C16 C15 121.9(2) . . ?
C17 C16 H16 119.1 . . ?
C15 C16 H16 119.1 . . ?
C16 C17 C18 122.2(2) . . ?
C16 C17 H17 118.9 . . ?
C18 C17 H17 118.9 . . ?
N2 C18 C17 123.4(2) . . ?
N2 C18 C19 118.5(2) . . ?
C17 C18 C19 118.1(2) . . ?
C20 C19 C11 118.3(2) . . ?
C20 C19 C18 120.2(2) . . ?
C11 C19 C18 121.5(2) . . ?
C14 C20 C19 120.9(2) . . ?
C14 C20 C15 119.0(2) . . ?
C19 C20 C15 120.1(2) . . ?
C26 C21 C22 119.7(2) . . ?
C26 C21 N1 123.0(2) . . ?
C22 C21 N1 117.2(2) . . ?
C23 C22 C21 119.7(2) . . ?
C23 C22 N2 122.2(2) . . ?
C21 C22 N2 118.0(2) . . ?
C24 C23 C22 120.2(2) . . ?
C24 C23 H23 119.9 . . ?
C22 C23 H23 119.9 . . ?
C23 C24 C25 120.2(2) . . ?
C23 C24 H24 119.9 . . ?
C25 C24 H24 119.9 . . ?
C26 C25 C24 120.1(2) . . ?
C26 C25 H25 120.0 . . ?
C24 C25 H25 120.0 . . ?
C25 C26 C21 120.1(2) . . ?
C25 C26 H26 119.9 . . ?
C21 C26 H26 119.9 . . ?
Cl2 C27 Cl1 111.23(17) . . ?
Cl2 C27 H27A 109.4 . . ?
Cl1 C27 H27A 109.4 . . ?
Cl2 C27 H27B 109.4 . . ?
Cl1 C27 H27B 109.4 . . ?
H27A C27 H27B 108.0 . . ?

loop_
_geom_bond_atom_site_label_1
_geom_bond_atom_site_label_2
_geom_bond_distance
_geom_bond_site_symmetry_2
_geom_bond_publ_flag
Cl1 C27 1.766(3) . ?
Cl2 C27 1.750(3) . ?
O1 C1 1.352(3) . ?
O1 H5 0.81(3) . ?
O2 C11 1.347(3) . ?
O2 H1 0.88(4) . ?
O3 C5 1.225(3) . ?
O4 C15 1.226(3) . ?
N1 C8 1.301(3) . ?
N1 C21 1.417(3) . ?
N2 C18 1.296(3) . ?
N2 C22 1.416(3) . ?
C1 C2 1.392(3) . ?
C1 C9 1.410(3) . ?
C2 C3 1.382(3) . ?
C2 H2 0.9500 . ?
C3 C4 1.388(3) . ?
C3 H3 0.9500 . ?
C4 C10 1.384(3) . ?
C4 H4 0.9500 . ?
C5 C6 1.467(3) . ?
C5 C10 1.491(3) . ?
C6 C7 1.334(3) . ?
C6 H6 0.9500 . ?
C7 C8 1.467(3) . ?
C7 H7 0.9500 . ?
C8 C9 1.467(3) . ?
C9 C10 1.415(3) . ?
C11 C12 1.393(3) . ?
C11 C19 1.411(3) . ?
C12 C13 1.374(4) . ?
C12 H12 0.9500 . ?
C13 C14 1.388(4) . ?
C13 H13 0.9500 . ?
C14 C20 1.388(3) . ?
C14 H14 0.9500 . ?
C15 C16 1.470(3) . ?
C15 C20 1.485(3) . ?
C16 C17 1.332(3) . ?
C16 H16 0.9500 . ?
C17 C18 1.463(3) . ?
C17 H17 0.9500 . ?
C18 C19 1.467(3) . ?
C19 C20 1.408(3) . ?
C21 C26 1.392(3) . ?
C21 C22 1.403(3) . ?
C22 C23 1.390(3) . ?
C23 C24 1.385(3) . ?
C23 H23 0.9500 . ?
C24 C25 1.391(3) . ?
C24 H24 0.9500 . ?
C25 C26 1.387(3) . ?
C25 H25 0.9500 . ?
C26 H26 0.9500 . ?
C27 H27A 0.9900 . ?
C27 H27B 0.9900 . ?

loop_
_geom_torsion_atom_site_label_1
_geom_torsion_atom_site_label_2
_geom_torsion_atom_site_label_3
_geom_torsion_atom_site_label_4
_geom_torsion
_geom_torsion_site_symmetry_1
_geom_torsion_site_symmetry_2
_geom_torsion_site_symmetry_3
_geom_torsion_site_symmetry_4
_geom_torsion_publ_flag
O1 C1 C2 C3 179.3(2) . . . . ?
C9 C1 C2 C3 -1.0(3) . . . . ?
C1 C2 C3 C4 1.0(4) . . . . ?
C2 C3 C4 C10 0.1(4) . . . . ?
O3 C5 C6 C7 176.1(2) . . . . ?
C10 C5 C6 C7 -3.8(3) . . . . ?
C5 C6 C7 C8 1.5(4) . . . . ?
C21 N1 C8 C7 2.1(3) . . . . ?
C21 N1 C8 C9 -179.79(19) . . . . ?
C6 C7 C8 N1 179.7(2) . . . . ?
C6 C7 C8 C9 1.6(3) . . . . ?
O1 C1 C9 C10 179.7(2) . . . . ?
C2 C1 C9 C10 0.0(3) . . . . ?
O1 C1 C9 C8 0.4(3) . . . . ?
C2 C1 C9 C8 -179.3(2) . . . . ?
N1 C8 C9 C1 -1.2(3) . . . . ?
C7 C8 C9 C1 177.0(2) . . . . ?
N1 C8 C9 C10 179.5(2) . . . . ?
C7 C8 C9 C10 -2.2(3) . . . . ?
C3 C4 C10 C9 -1.1(3) . . . . ?
C3 C4 C10 C5 179.3(2) . . . . ?
C1 C9 C10 C4 1.1(3) . . . . ?
C8 C9 C10 C4 -179.6(2) . . . . ?
C1 C9 C10 C5 -179.4(2) . . . . ?
C8 C9 C10 C5 -0.1(3) . . . . ?
O3 C5 C10 C4 2.6(3) . . . . ?
C6 C5 C10 C4 -177.4(2) . . . . ?
O3 C5 C10 C9 -176.9(2) . . . . ?
C6 C5 C10 C9 3.0(3) . . . . ?
O2 C11 C12 C13 -179.5(2) . . . . ?
C19 C11 C12 C13 1.1(4) . . . . ?
C11 C12 C13 C14 0.2(4) . . . . ?
C12 C13 C14 C20 -1.6(4) . . . . ?
O4 C15 C16 C17 177.4(2) . . . . ?
C20 C15 C16 C17 -2.0(3) . . . . ?
C15 C16 C17 C18 1.4(4) . . . . ?
C22 N2 C18 C17 -6.8(3) . . . . ?
C22 N2 C18 C19 174.51(19) . . . . ?
C16 C17 C18 N2 -179.3(2) . . . . ?
C16 C17 C18 C19 -0.7(3) . . . . ?
O2 C11 C19 C20 179.5(2) . . . . ?
C12 C11 C19 C20 -1.1(3) . . . . ?
O2 C11 C19 C18 0.6(3) . . . . ?
C12 C11 C19 C18 -180.0(2) . . . . ?
N2 C18 C19 C20 179.3(2) . . . . ?
C17 C18 C19 C20 0.6(3) . . . . ?
N2 C18 C19 C11 -1.8(3) . . . . ?
C17 C18 C19 C11 179.4(2) . . . . ?
C13 C14 C20 C19 1.6(3) . . . . ?
C13 C14 C20 C15 -178.6(2) . . . . ?
C11 C19 C20 C14 -0.2(3) . . . . ?
C18 C19 C20 C14 178.6(2) . . . . ?
C11 C19 C20 C15 179.9(2) . . . . ?
C18 C19 C20 C15 -1.2(3) . . . . ?
O4 C15 C20 C14 2.6(3) . . . . ?
C16 C15 C20 C14 -178.0(2) . . . . ?
O4 C15 C20 C19 -177.5(2) . . . . ?
C16 C15 C20 C19 1.9(3) . . . . ?
C8 N1 C21 C26 66.7(3) . . . . ?
C8 N1 C21 C22 -115.8(2) . . . . ?
C26 C21 C22 C23 -3.2(3) . . . . ?
N1 C21 C22 C23 179.20(19) . . . . ?
C26 C21 C22 N2 172.8(2) . . . . ?
N1 C21 C22 N2 -4.9(3) . . . . ?
C18 N2 C22 C23 -62.5(3) . . . . ?
C18 N2 C22 C21 121.6(2) . . . . ?
C21 C22 C23 C24 2.5(3) . . . . ?
N2 C22 C23 C24 -173.2(2) . . . . ?
C22 C23 C24 C25 -0.1(3) . . . . ?
C23 C24 C25 C26 -1.6(3) . . . . ?
C24 C25 C26 C21 0.9(3) . . . . ?
C22 C21 C26 C25 1.5(3) . . . . ?
N1 C21 C26 C25 178.9(2) . . . . ?
